data_2222542
loop_
_publ_author_name
'Ding, Yu-Jie'
'Yao, Jian'
'Wu, Jian-Chao'
'Dong, Wen-Kui'
'Tong, Jun-Feng'

_publ_section_title
;
 <i>N</i>-Benzoyl-<i>N</i>'-(2-chloro-3-pyridyl)thiourea
;
_journal_coeditor_code AT2841
_journal_issue 8
_journal_name_full 'Acta Crystallographica Section E'
_journal_page_first o1903
_journal_paper_doi 10.1107/S1600536809027081
_journal_volume 65
_journal_year 2009
_chemical_formula_iupac 'C13 H10 Cl N3 O S'
_chemical_formula_moiety 'C13 H10 Cl N3 O S'
_chemical_formula_sum 'C13 H10 Cl N3 O S'
_chemical_formula_weight 291.73
_chemical_name_systematic
;
<i>N</i>-Benzoyl-<i>N</i>'-(2-chloro-3-pyridyl)thiourea
;
_space_group_IT_number 14
_symmetry_cell_setting monoclinic
_symmetry_space_group_name_Hall '-P 2ybc'
_symmetry_space_group_name_H-M 'P 1 21/c 1'
_atom_sites_solution_hydrogens geom
_atom_sites_solution_primary direct
_atom_sites_solution_secondary difmap
_audit_creation_method SHELXL97
_cell_angle_alpha 90.00
_cell_angle_beta 93.8890(10)
_cell_angle_gamma 90.00
_cell_formula_units_Z 4
_cell_length_a 3.9443(4)
_cell_length_b 14.9250(15)
_cell_length_c 22.268(2)
_cell_measurement_reflns_used 2087
_cell_measurement_temperature 298(2)
_cell_measurement_theta_max 25.021
_cell_measurement_theta_min 2.286
_cell_volume 1307.9(2)
_computing_cell_refinement 'SAINT (Siemens, 1996)'
_computing_data_collection 'SMART (Siemens, 1996)'
_computing_data_reduction 'SAINT (Siemens, 1996)'
_computing_molecular_graphics 'SHELXTL (Sheldrick, 2008)'
_computing_publication_material 'SHELXTL (Sheldrick, 2008)'
_computing_structure_refinement 'SHELXL97 (Sheldrick, 2008)'
_computing_structure_solution 'SHELXS97 (Sheldrick, 2008)'
_diffrn_ambient_temperature 298(2)
_diffrn_measured_fraction_theta_full 0.999
_diffrn_measured_fraction_theta_max 0.999
_diffrn_measurement_device_type 'Bruker SMART 1000 CCD area-detector'
_diffrn_measurement_method '\f and \w'
_diffrn_radiation_monochromator graphite
_diffrn_radiation_source 'fine-focus sealed tube'
_diffrn_radiation_type MoK\a
_diffrn_radiation_wavelength 0.71073
_diffrn_reflns_av_R_equivalents 0.0399
_diffrn_reflns_av_sigmaI/netI 0.0479
_diffrn_reflns_limit_h_max 4
_diffrn_reflns_limit_h_min -4
_diffrn_reflns_limit_k_max 14
_diffrn_reflns_limit_k_min -17
_diffrn_reflns_limit_l_max 24
_diffrn_reflns_limit_l_min -26
_diffrn_reflns_number 6459
_diffrn_reflns_theta_full 25.02
_diffrn_reflns_theta_max 25.02
_diffrn_reflns_theta_min 1.64
_exptl_absorpt_coefficient_mu 0.445
_exptl_absorpt_correction_T_max 0.9242
_exptl_absorpt_correction_T_min 0.8387
_exptl_absorpt_correction_type multi-scan
_exptl_absorpt_process_details '(SADABS; Sheldrick, 1996)'
_exptl_crystal_colour colourless
_exptl_crystal_density_diffrn 1.482
_exptl_crystal_density_method 'not measured'
_exptl_crystal_description needle-like
_exptl_crystal_F_000 600
_exptl_crystal_size_max 0.41
_exptl_crystal_size_mid 0.20
_exptl_crystal_size_min 0.18
_refine_diff_density_max 0.257
_refine_diff_density_min -0.206
_refine_ls_extinction_method none
_refine_ls_goodness_of_fit_ref 1.029
_refine_ls_hydrogen_treatment constr
_refine_ls_matrix_type full
_refine_ls_number_parameters 172
_refine_ls_number_reflns 2315
_refine_ls_number_restraints 0
_refine_ls_restrained_S_all 1.029
_refine_ls_R_factor_all 0.0618
_refine_ls_R_factor_gt 0.0377
_refine_ls_shift/su_max 0.000
_refine_ls_shift/su_mean 0.000
_refine_ls_structure_factor_coef Fsqd
_refine_ls_weighting_details 'calc w = 1/[\s^2^(Fo^2^)+(0.0355P)^2^+0.2536P] where P=(Fo^2^+2Fc^2^)/3'
_refine_ls_weighting_scheme calc
_refine_ls_wR_factor_gt 0.0775
_refine_ls_wR_factor_ref 0.0878
_reflns_number_gt 1661
_reflns_number_total 2315
_reflns_threshold_expression I>2\s(I)
_cod_data_source_file at2841.cif
_cod_data_source_block I
_cod_original_sg_symbol_H-M 'P 21/c'
_cod_database_code 2222542
_cod_database_fobs_code 2222542

loop_
_symmetry_equiv_pos_as_xyz
'x, y, z'
'-x, y+1/2, -z+1/2'
'-x, -y, -z'
'x, -y-1/2, z-1/2'

loop_
_atom_site_type_symbol
_atom_site_label
_atom_site_fract_x
_atom_site_fract_y
_atom_site_fract_z
_atom_site_U_iso_or_equiv
_atom_site_adp_type
_atom_site_calc_flag
_atom_site_refinement_flags
_atom_site_occupancy
_atom_site_disorder_assembly
_atom_site_disorder_group
S S1 0.45798(17) 0.45341(4) 0.58736(2) 0.0389(2) Uani d . 1 . .
Cl Cl1 0.4376(2) 0.65386(5) 0.77102(3) 0.0581(2) Uani d . 1 . .
N N1 0.6989(5) 0.61464(12) 0.56704(8) 0.0351(5) Uani d . 1 . .
H H1 0.6662 0.5986 0.5300 0.042 Uiso calc R 1 . .
N N2 0.7371(5) 0.57099(12) 0.66633(7) 0.0380(5) Uani d . 1 . .
H H2 0.8131 0.6244 0.6727 0.046 Uiso calc R 1 . .
N N3 0.5774(6) 0.49783(16) 0.81887(9) 0.0523(6) Uani d . 1 . .
O O1 0.8401(6) 0.73435(11) 0.62683(7) 0.0629(6) Uani d . 1 . .
C C1 0.6406(6) 0.54897(14) 0.60938(9) 0.0313(5) Uani d . 1 . .
C C2 0.8025(7) 0.70230(15) 0.57650(10) 0.0387(6) Uani d . 1 . .
C C3 0.8633(6) 0.75438(14) 0.52169(10) 0.0337(6) Uani d . 1 . .
C C4 1.0013(6) 0.71616(16) 0.47233(10) 0.0374(6) Uani d . 1 . .
H H4 1.0520 0.6553 0.4724 0.045 Uiso calc R 1 . .
C C5 1.0642(7) 0.76769(17) 0.42297(11) 0.0475(7) Uani d . 1 . .
H H5 1.1643 0.7420 0.3905 0.057 Uiso calc R 1 . .
C C6 0.9790(7) 0.85723(18) 0.42174(12) 0.0541(8) Uani d . 1 . .
H H6 1.0176 0.8917 0.3881 0.065 Uiso calc R 1 . .
C C7 0.8371(7) 0.89566(17) 0.47016(12) 0.0534(8) Uani d . 1 . .
H H7 0.7760 0.9558 0.4688 0.064 Uiso calc R 1 . .
C C8 0.7846(7) 0.84549(16) 0.52092(11) 0.0459(7) Uani d . 1 . .
H H8 0.6974 0.8723 0.5543 0.055 Uiso calc R 1 . .
C C9 0.5921(6) 0.54468(16) 0.76902(10) 0.0386(6) Uani d . 1 . .
C C10 0.7247(6) 0.51388(15) 0.71689(9) 0.0331(6) Uani d . 1 . .
C C11 0.8605(7) 0.42887(16) 0.71795(11) 0.0415(6) Uani d . 1 . .
H H11 0.9587 0.4060 0.6844 0.050 Uiso calc R 1 . .
C C12 0.8487(7) 0.37809(17) 0.76953(11) 0.0488(7) Uani d . 1 . .
H H12 0.9360 0.3202 0.7713 0.059 Uiso calc R 1 . .
C C13 0.7047(8) 0.41517(19) 0.81819(12) 0.0547(8) Uani d . 1 . .
H H13 0.6955 0.3805 0.8527 0.066 Uiso calc R 1 . .

loop_
_atom_site_aniso_label
_atom_site_aniso_U_11
_atom_site_aniso_U_22
_atom_site_aniso_U_33
_atom_site_aniso_U_12
_atom_site_aniso_U_13
_atom_site_aniso_U_23
S1 0.0473(4) 0.0371(4) 0.0322(3) -0.0108(3) 0.0018(3) -0.0030(3)
Cl1 0.0701(5) 0.0542(4) 0.0505(4) 0.0118(4) 0.0069(4) -0.0115(3)
N1 0.0486(13) 0.0312(11) 0.0250(10) -0.0073(10) -0.0004(9) -0.0021(8)
N2 0.0557(14) 0.0300(11) 0.0279(10) -0.0078(10) -0.0009(9) -0.0024(8)
N3 0.0615(17) 0.0609(16) 0.0348(12) -0.0110(13) 0.0049(11) 0.0027(11)
O1 0.1150(19) 0.0399(10) 0.0337(10) -0.0175(11) 0.0031(10) -0.0068(8)
C1 0.0322(14) 0.0317(12) 0.0301(12) 0.0023(11) 0.0040(10) -0.0022(10)
C2 0.0478(17) 0.0328(14) 0.0352(14) -0.0048(12) 0.0005(12) -0.0013(11)
C3 0.0360(15) 0.0304(13) 0.0339(13) -0.0053(11) -0.0040(11) -0.0005(10)
C4 0.0382(15) 0.0346(13) 0.0387(14) -0.0050(11) -0.0031(12) -0.0006(11)
C5 0.0510(18) 0.0526(17) 0.0391(14) -0.0094(14) 0.0046(13) -0.0014(12)
C6 0.065(2) 0.0529(18) 0.0436(16) -0.0102(15) -0.0023(14) 0.0158(13)
C7 0.062(2) 0.0355(15) 0.0610(19) -0.0001(14) -0.0046(16) 0.0089(13)
C8 0.0536(18) 0.0362(15) 0.0479(15) 0.0007(13) 0.0037(13) -0.0032(12)
C9 0.0424(16) 0.0402(14) 0.0331(13) -0.0059(12) 0.0014(11) -0.0041(11)
C10 0.0360(15) 0.0332(13) 0.0294(12) -0.0059(11) -0.0029(10) 0.0006(10)
C11 0.0479(17) 0.0374(14) 0.0386(14) -0.0008(12) -0.0017(12) -0.0028(11)
C12 0.0556(19) 0.0400(15) 0.0492(16) -0.0053(14) -0.0078(14) 0.0067(13)
C13 0.067(2) 0.0562(18) 0.0398(16) -0.0159(16) -0.0051(14) 0.0147(14)

loop_
_atom_type_symbol
_atom_type_description
_atom_type_scat_dispersion_real
_atom_type_scat_dispersion_imag
_atom_type_scat_source
C C 0.0033 0.0016 'International Tables Vol C Tables 4.2.6.8 and 6.1.1.4'
H H 0.0000 0.0000 'International Tables Vol C Tables 4.2.6.8 and 6.1.1.4'
O O 0.0106 0.0060 'International Tables Vol C Tables 4.2.6.8 and 6.1.1.4'
N N 0.0061 0.0033 'International Tables Vol C Tables 4.2.6.8 and 6.1.1.4'
S S 0.1246 0.1234 'International Tables Vol C Tables 4.2.6.8 and 6.1.1.4'
Cl Cl 0.1484 0.1585 'International Tables Vol C Tables 4.2.6.8 and 6.1.1.4'

loop_
_geom_angle_atom_site_label_1
_geom_angle_atom_site_label_2
_geom_angle_atom_site_label_3
_geom_angle_site_symmetry_1
_geom_angle_site_symmetry_3
_geom_angle
_geom_angle_publ_flag
C2 N1 C1 . . 128.66(18) ?
C2 N1 H1 . . 115.7 ?
C1 N1 H1 . . 115.7 ?
C1 N2 C10 . . 125.59(19) ?
C1 N2 H2 . . 117.2 ?
C10 N2 H2 . . 117.2 ?
C9 N3 C13 . . 116.4(2) ?
N2 C1 N1 . . 114.80(19) ?
N2 C1 S1 . . 125.53(17) ?
N1 C1 S1 . . 119.66(15) ?
O1 C2 N1 . . 121.9(2) ?
O1 C2 C3 . . 122.4(2) ?
N1 C2 C3 . . 115.72(19) ?
C4 C3 C8 . . 119.5(2) ?
C4 C3 C2 . . 122.2(2) ?
C8 C3 C2 . . 118.3(2) ?
C5 C4 C3 . . 120.4(2) ?
C5 C4 H4 . . 119.8 ?
C3 C4 H4 . . 119.8 ?
C6 C5 C4 . . 120.0(2) ?
C6 C5 H5 . . 120.0 ?
C4 C5 H5 . . 120.0 ?
C7 C6 C5 . . 120.1(2) ?
C7 C6 H6 . . 120.0 ?
C5 C6 H6 . . 120.0 ?
C6 C7 C8 . . 120.5(2) ?
C6 C7 H7 . . 119.8 ?
C8 C7 H7 . . 119.8 ?
C7 C8 C3 . . 119.5(2) ?
C7 C8 H8 . . 120.3 ?
C3 C8 H8 . . 120.3 ?
N3 C9 C10 . . 124.9(2) ?
N3 C9 Cl1 . . 116.11(19) ?
C10 C9 Cl1 . . 119.02(18) ?
C11 C10 C9 . . 117.4(2) ?
C11 C10 N2 . . 122.3(2) ?
C9 C10 N2 . . 120.2(2) ?
C10 C11 C12 . . 119.0(2) ?
C10 C11 H11 . . 120.5 ?
C12 C11 H11 . . 120.5 ?
C13 C12 C11 . . 118.3(2) ?
C13 C12 H12 . . 120.8 ?
C11 C12 H12 . . 120.8 ?
N3 C13 C12 . . 123.9(2) ?
N3 C13 H13 . . 118.0 ?
C12 C13 H13 . . 118.0 ?

loop_
_geom_bond_atom_site_label_1
_geom_bond_atom_site_label_2
_geom_bond_site_symmetry_2
_geom_bond_distance
_geom_bond_publ_flag
S1 C1 . 1.657(2) ?
Cl1 C9 . 1.741(2) ?
N1 C2 . 1.382(3) ?
N1 C1 . 1.390(3) ?
N1 H1 . 0.8600 ?
N2 C1 . 1.340(3) ?
N2 C10 . 1.416(3) ?
N2 H2 . 0.8600 ?
N3 C9 . 1.316(3) ?
N3 C13 . 1.332(3) ?
O1 C2 . 1.218(3) ?
C2 C3 . 1.480(3) ?
C3 C4 . 1.382(3) ?
C3 C8 . 1.395(3) ?
C4 C5 . 1.378(3) ?
C4 H4 . 0.9300 ?
C5 C6 . 1.378(3) ?
C5 H5 . 0.9300 ?
C6 C7 . 1.374(4) ?
C6 H6 . 0.9300 ?
C7 C8 . 1.383(3) ?
C7 H7 . 0.9300 ?
C8 H8 . 0.9300 ?
C9 C10 . 1.384(3) ?
C10 C11 . 1.377(3) ?
C11 C12 . 1.379(3) ?
C11 H11 . 0.9300 ?
C12 C13 . 1.373(4) ?
C12 H12 . 0.9300 ?
C13 H13 . 0.9300 ?

loop_
_geom_hbond_atom_site_label_D
_geom_hbond_atom_site_label_H
_geom_hbond_atom_site_label_A
_geom_hbond_site_symmetry_A
_geom_hbond_distance_DH
_geom_hbond_distance_HA
_geom_hbond_distance_DA
_geom_hbond_angle_DHA
_geom_hbond_publ_flag
N2 H2 O1 . 0.86 1.94 2.633(2) 136.7 y
N1 H1 S1 3_666 0.86 2.74 3.5982(18) 178.3 y
C12 H12 O1 2_746 0.93 2.70 3.324(3) 125.1 y

loop_
_geom_torsion_atom_site_label_1
_geom_torsion_atom_site_label_2
_geom_torsion_atom_site_label_3
_geom_torsion_atom_site_label_4
_geom_torsion_site_symmetry_1
_geom_torsion_site_symmetry_2
_geom_torsion_site_symmetry_3
_geom_torsion_site_symmetry_4
_geom_torsion
_geom_torsion_publ_flag
C10 N2 C1 N1 . . . . -175.8(2) ?
C10 N2 C1 S1 . . . . 5.3(3) ?
C2 N1 C1 N2 . . . . -8.8(4) ?
C2 N1 C1 S1 . . . . 170.2(2) ?
C1 N1 C2 O1 . . . . -3.9(4) ?
C1 N1 C2 C3 . . . . 176.3(2) ?
O1 C2 C3 C4 . . . . 144.0(3) ?
N1 C2 C3 C4 . . . . -36.2(3) ?
O1 C2 C3 C8 . . . . -34.6(4) ?
N1 C2 C3 C8 . . . . 145.3(2) ?
C8 C3 C4 C5 . . . . 0.7(4) ?
C2 C3 C4 C5 . . . . -177.8(2) ?
C3 C4 C5 C6 . . . . -2.2(4) ?
C4 C5 C6 C7 . . . . 1.2(4) ?
C5 C6 C7 C8 . . . . 1.2(4) ?
C6 C7 C8 C3 . . . . -2.7(4) ?
C4 C3 C8 C7 . . . . 1.8(4) ?
C2 C3 C8 C7 . . . . -179.7(2) ?
C13 N3 C9 C10 . . . . 0.8(4) ?
C13 N3 C9 Cl1 . . . . -178.04(19) ?
N3 C9 C10 C11 . . . . -2.1(4) ?
Cl1 C9 C10 C11 . . . . 176.72(18) ?
N3 C9 C10 N2 . . . . -178.1(2) ?
Cl1 C9 C10 N2 . . . . 0.7(3) ?
C1 N2 C10 C11 . . . . 50.7(3) ?
C1 N2 C10 C9 . . . . -133.5(2) ?
C9 C10 C11 C12 . . . . 2.0(3) ?
N2 C10 C11 C12 . . . . 177.9(2) ?
C10 C11 C12 C13 . . . . -0.8(4) ?
C9 N3 C13 C12 . . . . 0.6(4) ?
C11 C12 C13 N3 . . . . -0.6(4) ?

loop_
_cod_related_entry_id
_cod_related_entry_database
_cod_related_entry_code
1 ChemSpider 24742846
